data_7005907
loop_
_publ_author_name
'Konstantin V. Domasevitch'
'Pavlo V. Solntsev'
'Il'ya A. Gural'skiy'
'Harald Krautscheid'
'Eduard B. Rusanov'
'Alexander N. Chernega'
'Judith A. K. Howard'

_publ_section_title
;
 Silver(I) ions bridged by pyridazine: doubling the ligand
 functionality for the design of unusual 3D coordination frameworks.
;
_journal_issue 35
_journal_name_full 'Dalton transactions (Cambridge, England : 2003)'
_journal_page_first 3893
_journal_page_last 3905
_journal_paper_doi 10.1039/b706731c
_journal_year 2007
_chemical_formula_moiety 'C14 H6 Ag2 F10 N4 O4'
_chemical_formula_sum 'C14 H6 Ag2 F10 N4 O4'
_chemical_formula_weight 699.97
_chemical_name_common
;Silver(i) Pentafluoropropionate 2:1 Complex with 4,4'-
Bipyridazine
;
_chemical_name_systematic
;
Silver(I) Pentafluoropropionate 2:1 Complex with 4,4'-Bipyridazine
;
_space_group_IT_number 148
_space_group_name_Hall '-R 3'
_space_group_name_H-M_alt 'R -3 :H'
_symmetry_cell_setting trigonal
_symmetry_Int_Tables_number 148
_symmetry_space_group_name_Hall '-R 3'
_symmetry_space_group_name_H-M 'R -3 :H'
_atom_sites_solution_hydrogens geom
_atom_sites_solution_primary direct
_atom_sites_solution_secondary difmap
_audit_creation_method SHELXL-97
_cell_angle_alpha 90.00
_cell_angle_beta 90.00
_cell_angle_gamma 120.00
_cell_formula_units_Z 9
_cell_length_a 26.9862(12)
_cell_length_b 26.9862(12)
_cell_length_c 7.6176(4)
_cell_measurement_reflns_used 22279
_cell_measurement_temperature 213(2)
_cell_measurement_theta_max 28.70
_cell_measurement_theta_min 3.53
_cell_volume 4804.3(4)
_computing_cell_refinement 'SMART-NT (Bruker, 1998)'
_computing_data_collection 'SMART-NT (Bruker, 1998)'
_computing_data_reduction 'SMART-NT (Bruker, 1998)'
_computing_molecular_graphics 'Diamond 2.1e (Brandenburg, 1999)'
_computing_publication_material 'WinGX 1.700.00 (Farrugia, 1999)'
_computing_structure_refinement 'SHELXL-97 (Sheldrick, 1997)'
_computing_structure_solution 'SHELXS-97 (Sheldrick, 1997)'
_diffrn_ambient_temperature 213(2)
_diffrn_measured_fraction_theta_full 0.997
_diffrn_measured_fraction_theta_max 0.997
_diffrn_measurement_device_type 'Bruker Apex CCD area-detector diffractometer'
_diffrn_measurement_method '\w scans'
_diffrn_radiation_monochromator graphite
_diffrn_radiation_source 'fine-focus sealed tube'
_diffrn_radiation_type MoK\a
_diffrn_radiation_wavelength 0.71073
_diffrn_reflns_av_R_equivalents 0.0268
_diffrn_reflns_av_sigmaI/netI 0.0145
_diffrn_reflns_limit_h_max 36
_diffrn_reflns_limit_h_min -36
_diffrn_reflns_limit_k_max 36
_diffrn_reflns_limit_k_min -36
_diffrn_reflns_limit_l_max 10
_diffrn_reflns_limit_l_min -10
_diffrn_reflns_number 22279
_diffrn_reflns_theta_full 28.70
_diffrn_reflns_theta_max 28.70
_diffrn_reflns_theta_min 3.53
_diffrn_standards_decay_% 0
_exptl_absorpt_coefficient_mu 1.950
_exptl_absorpt_correction_T_max 0.6157
_exptl_absorpt_correction_T_min 0.5512
_exptl_absorpt_correction_type empirical
_exptl_absorpt_process_details 'SADABS (Sheldrick, 1999)'
_exptl_crystal_colour yellow
_exptl_crystal_density_diffrn 2.177
_exptl_crystal_density_method 'not measured'
_exptl_crystal_description prism
_exptl_crystal_F_000 3006
_exptl_crystal_size_max 0.32
_exptl_crystal_size_mid 0.28
_exptl_crystal_size_min 0.25
_refine_diff_density_max 0.856
_refine_diff_density_min -1.009
_refine_diff_density_rms 0.100
_refine_ls_extinction_method none
_refine_ls_goodness_of_fit_ref 1.081
_refine_ls_hydrogen_treatment constr
_refine_ls_matrix_type full
_refine_ls_number_parameters 154
_refine_ls_number_reflns 2753
_refine_ls_number_restraints 14
_refine_ls_restrained_S_all 1.120
_refine_ls_R_factor_all 0.0488
_refine_ls_R_factor_gt 0.0387
_refine_ls_shift/su_max 0.005
_refine_ls_shift/su_mean 0.000
_refine_ls_structure_factor_coef Fsqd
_refine_ls_weighting_details 'calc w=1/[\s^2^(Fo^2^)+(0.0637P)^2^+16.7071P] where P=(Fo^2^+2Fc^2^)/3'
_refine_ls_weighting_scheme calc
_refine_ls_wR_factor_gt 0.1121
_refine_ls_wR_factor_ref 0.1189
_reflns_number_gt 2285
_reflns_number_total 2753
_reflns_threshold_expression >2sigma(I)
_cod_data_source_file b706731c.txt
_cod_data_source_block (11)
_cod_depositor_comments
;
The following automatic conversions were performed:
'_symmetry_cell_setting' value 'Trigonal' changed to 'trigonal' according
to '/home/saulius/struct/CIF-dictionaries/cif_core.dic' dictionary named
'cif_core.dic' version 2.4.1 from 2010-06-29.

Automatic conversion script
Id: cif_fix_enum 1527 2010-12-29 10:47:43Z saulius 
;
_cod_original_sg_symbol_Hall '-R 3 '
_cod_original_sg_symbol_H-M 'R -3 '
_cod_database_code 7005907

loop_
_symmetry_equiv_pos_as_xyz
'x, y, z'
'-y, x-y, z'
'-x+y, -x, z'
'x+2/3, y+1/3, z+1/3'
'-y+2/3, x-y+1/3, z+1/3'
'-x+y+2/3, -x+1/3, z+1/3'
'x+1/3, y+2/3, z+2/3'
'-y+1/3, x-y+2/3, z+2/3'
'-x+y+1/3, -x+2/3, z+2/3'
'-x, -y, -z'
'y, -x+y, -z'
'x-y, x, -z'
'-x+2/3, -y+1/3, -z+1/3'
'y+2/3, -x+y+1/3, -z+1/3'
'x-y+2/3, x+1/3, -z+1/3'
'-x+1/3, -y+2/3, -z+2/3'
'y+1/3, -x+y+2/3, -z+2/3'
'x-y+1/3, x+2/3, -z+2/3'

loop_
_atom_site_label
_atom_site_type_symbol
_atom_site_fract_x
_atom_site_fract_y
_atom_site_fract_z
_atom_site_U_iso_or_equiv
_atom_site_adp_type
_atom_site_occupancy
_atom_site_symmetry_multiplicity
_atom_site_calc_flag
_atom_site_refinement_flags
_atom_site_disorder_assembly
_atom_site_disorder_group
Ag1 Ag 0.025664(13) 0.317573(14) 0.93617(4) 0.05201(15) Uani 1 1 d . . .
N1 N -0.06894(13) 0.25508(15) 0.8929(4) 0.0466(7) Uani 1 1 d . . .
N2 N -0.10031(14) 0.25606(16) 1.0284(4) 0.0522(8) Uani 1 1 d . . .
C1 C -0.09435(16) 0.22098(16) 0.7571(5) 0.0443(8) Uani 1 1 d . . .
H1A H -0.0711 0.2209 0.6619 0.053 Uiso 1 1 d R . .
C2 C -0.15356(15) 0.18480(15) 0.7445(4) 0.0410(7) Uani 1 1 d . . .
C3 C -0.18474(18) 0.18580(19) 0.8837(5) 0.0566(10) Uani 1 1 d . . .
H3A H -0.2256 0.1615 0.8857 0.068 Uiso 1 1 d R . .
C4 C -0.15613(18) 0.2230(2) 1.0232(5) 0.0588(11) Uani 1 1 d . . .
H4A H -0.1782 0.2240 1.1205 0.071 Uiso 1 1 d R . .
C5 C 0.0156(2) 0.23211(19) 1.2417(6) 0.0575(10) Uani 1 1 d D . .
C6 C 0.0266(3) 0.1831(2) 1.2981(9) 0.111(3) Uani 1 1 d D . .
O1 O 0.04883(15) 0.26232(17) 1.1276(5) 0.0709(9) Uani 1 1 d . . .
O2 O -0.01980(14) 0.23744(14) 1.3298(5) 0.0657(8) Uani 1 1 d . . .
C7 C -0.0064(4) 0.1318(4) 1.1898(15) 0.299(17) Uani 1 1 d D . .
F1 F 0.0131(4) 0.1686(3) 1.4669(8) 0.177(3) Uani 1 1 d D . .
F2 F 0.0833(2) 0.1942(2) 1.2722(10) 0.172(3) Uani 1 1 d D . .
F3 F -0.0605(3) 0.1172(3) 1.2197(16) 0.278(8) Uani 1 1 d D . .
F4 F 0.0093(4) 0.1451(4) 1.0232(10) 0.226(5) Uani 1 1 d D . .
F5 F 0.0060(5) 0.0913(3) 1.2425(17) 0.357(8) Uani 1 1 d D . .

loop_
_atom_site_aniso_label
_atom_site_aniso_U_11
_atom_site_aniso_U_22
_atom_site_aniso_U_33
_atom_site_aniso_U_23
_atom_site_aniso_U_13
_atom_site_aniso_U_12
Ag1 0.04508(19) 0.0595(2) 0.04163(19) 0.00426(12) 0.00583(11) 0.01874(14)
N1 0.0422(16) 0.0527(18) 0.0358(14) -0.0050(12) -0.0009(12) 0.0170(14)
N2 0.0480(17) 0.058(2) 0.0393(15) -0.0094(14) 0.0015(13) 0.0181(15)
C1 0.0421(18) 0.0462(18) 0.0352(15) -0.0040(13) 0.0006(13) 0.0151(15)
C2 0.0421(17) 0.0376(16) 0.0340(15) -0.0005(13) 0.0011(13) 0.0130(14)
C3 0.0425(19) 0.059(2) 0.046(2) -0.0106(18) 0.0061(16) 0.0090(18)
C4 0.045(2) 0.069(3) 0.0441(19) -0.0130(18) 0.0067(16) 0.0152(19)
C5 0.060(2) 0.052(2) 0.060(2) 0.0060(19) -0.004(2) 0.027(2)
C6 0.151(8) 0.094(5) 0.120(6) 0.023(4) 0.025(5) 0.085(6)
O1 0.065(2) 0.083(2) 0.065(2) 0.0203(17) 0.0061(16) 0.0370(18)
O2 0.0629(19) 0.0533(17) 0.083(2) 0.0151(16) 0.0141(17) 0.0307(15)
C7 0.40(3) 0.108(10) 0.39(3) -0.053(16) -0.24(3) 0.128(17)
F1 0.276(9) 0.154(5) 0.147(5) 0.076(4) 0.044(5) 0.142(6)
F2 0.130(4) 0.118(4) 0.285(9) -0.004(5) -0.056(5) 0.075(4)
F3 0.103(4) 0.142(6) 0.57(2) -0.065(9) 0.066(8) 0.049(4)
F4 0.286(12) 0.200(9) 0.192(8) -0.091(7) -0.035(8) 0.122(8)
F5 0.517(19) 0.134(6) 0.50(2) -0.004(9) 0.047(17) 0.225(10)

loop_
_atom_type_symbol
_atom_type_description
_atom_type_scat_dispersion_real
_atom_type_scat_dispersion_imag
_atom_type_scat_source
C C 0.0033 0.0016 'International Tables Vol C Tables 4.2.6.8 and 6.1.1.4'
H H 0.0000 0.0000 'International Tables Vol C Tables 4.2.6.8 and 6.1.1.4'
N N 0.0061 0.0033 'International Tables Vol C Tables 4.2.6.8 and 6.1.1.4'
O O 0.0106 0.0060 'International Tables Vol C Tables 4.2.6.8 and 6.1.1.4'
F F 0.0171 0.0103 'International Tables Vol C Tables 4.2.6.8 and 6.1.1.4'
Ag Ag -0.8971 1.1015 'International Tables Vol C Tables 4.2.6.8 and 6.1.1.4'

loop_
_geom_angle_atom_site_label_1
_geom_angle_atom_site_label_2
_geom_angle_atom_site_label_3
_geom_angle
_geom_angle_site_symmetry_1
_geom_angle_site_symmetry_3
_geom_angle_publ_flag
N1 Ag1 O2 147.85(12) . 8_554 ?
N1 Ag1 N2 108.33(12) . 8_554 ?
O2 Ag1 N2 92.43(14) 8_554 8_554 ?
N1 Ag1 O1 99.99(12) . . ?
O2 Ag1 O1 102.74(13) 8_554 . ?
N2 Ag1 O1 94.20(12) 8_554 . ?
N1 Ag1 Ag1 84.52(8) . 8_554 ?
O2 Ag1 Ag1 81.60(9) 8_554 8_554 ?
N2 Ag1 Ag1 66.49(8) 8_554 8_554 ?
O1 Ag1 Ag1 160.52(9) . 8_554 ?
N1 Ag1 Ag1 70.04(8) . 6_455 ?
O2 Ag1 Ag1 93.53(10) 8_554 6_455 ?
N2 Ag1 Ag1 169.84(9) 8_554 6_455 ?
O1 Ag1 Ag1 76.45(9) . 6_455 ?
Ag1 Ag1 Ag1 122.581(15) 8_554 6_455 ?
C1 N1 N2 120.1(3) . . ?
C1 N1 Ag1 128.9(3) . . ?
N2 N1 Ag1 111.0(2) . . ?
C4 N2 N1 118.9(3) . . ?
C4 N2 Ag1 128.8(3) . 6_455 ?
N1 N2 Ag1 111.3(2) . 6_455 ?
N1 C1 C2 123.5(3) . . ?
C3 C2 C1 115.8(3) . . ?
C3 C2 C2 122.9(4) . 13_456 ?
C1 C2 C2 121.3(4) . 13_456 ?
C2 C3 C4 118.7(4) . . ?
N2 C4 C3 123.0(4) . . ?
O1 C5 O2 131.5(4) . . ?
O1 C5 C6 112.0(5) . . ?
O2 C5 C6 116.0(4) . . ?
F1 C6 F2 107.6(6) . . ?
F1 C6 C7 108.5(7) . . ?
F2 C6 C7 101.8(6) . . ?
F1 C6 C5 111.9(5) . . ?
F2 C6 C5 115.3(5) . . ?
C7 C6 C5 111.3(5) . . ?
C5 O1 Ag1 121.2(3) . . ?
C5 O2 Ag1 121.3(3) . 6_455 ?
F3 C7 F4 113.5(9) . . ?
F3 C7 F5 112.9(8) . . ?
F4 C7 F5 109.0(8) . . ?
F3 C7 C6 104.0(7) . . ?
F4 C7 C6 108.7(7) . . ?
F5 C7 C6 108.4(7) . . ?

loop_
_geom_bond_atom_site_label_1
_geom_bond_atom_site_label_2
_geom_bond_distance
_geom_bond_site_symmetry_2
_geom_bond_publ_flag
Ag1 N1 2.273(3) . ?
Ag1 O2 2.291(3) 8_554 ?
Ag1 N2 2.372(3) 8_554 ?
Ag1 O1 2.382(3) . ?
Ag1 Ag1 3.0516(3) 8_554 ?
N1 C1 1.325(5) . ?
N1 N2 1.344(4) . ?
N2 C4 1.313(5) . ?
C1 C2 1.398(5) . ?
C2 C3 1.362(5) . ?
C2 C2 1.474(7) 13_456 ?
C3 C4 1.400(6) . ?
C5 O1 1.223(6) . ?
C5 O2 1.232(6) . ?
C5 C6 1.555(6) . ?
C6 F1 1.340(7) . ?
C6 F2 1.417(7) . ?
C6 C7 1.468(9) . ?
C7 F3 1.328(9) . ?
C7 F4 1.330(9) . ?
C7 F5 1.353(8) . ?
